data_2240386
loop_
_publ_author_name
'Zhang, Hui'
'Peng, Mu-Hua'
'Wang, Xiao-Juan'
'Li, Xiao-Ying'

_publ_section_title
;
 Crystal structure of
 (<i>E</i>)-4-{4-[ethyl(2-hydroxyethyl)amino]styryl}-1-methylpyridinium
 nitrate hemihydrate
;
_journal_issue 2
_journal_name_full 'Acta Crystallographica Section E'
_journal_page_first o111
_journal_page_last o112
_journal_paper_doi 10.1107/S2056989015000067
_journal_volume 71
_journal_year 2015
_chemical_formula_iupac 'C18 H23 N2 O +, N O3 -, 0.5H2 O'
_chemical_formula_moiety 'C18 H23 N2 O +, N O3 -, 0.5(H2 O)'
_chemical_formula_sum 'C18 H24 N3 O4.5'
_chemical_formula_weight 354.40
_chemical_melting_point 395
_chemical_name_systematic
;
(<i>E</i>)-4-{4-[Ethyl(2-hydroxyethyl)amino]styryl}-1-methylpyridinium
nitrate hemihydrate
;
_space_group_IT_number 14
_symmetry_cell_setting monoclinic
_symmetry_space_group_name_Hall '-P 2ybc'
_symmetry_space_group_name_H-M 'P 1 21/c 1'
_atom_sites_solution_hydrogens geom
_atom_sites_solution_primary direct
_atom_sites_solution_secondary difmap
_audit_creation_method SHELXL-97
_cell_angle_alpha 90.00
_cell_angle_beta 101.8350(10)
_cell_angle_gamma 90.00
_cell_formula_units_Z 8
_cell_length_a 15.5115(17)
_cell_length_b 14.6022(16)
_cell_length_c 16.4765(19)
_cell_measurement_reflns_used 7118
_cell_measurement_temperature 296(2)
_cell_measurement_theta_max 24.1
_cell_measurement_theta_min 2.4
_cell_volume 3652.6(7)
_computing_cell_refinement
;
SAINT (Bruker, 2007)
;
_computing_data_collection
;
APEX2 (Bruker, 2007)
;
_computing_data_reduction
;
SAINT (Bruker, 2007)
;
_computing_molecular_graphics
;
SHELXTL (Sheldrick, 2008)
;
_computing_publication_material
;
SHELXTL (Sheldrick, 2008)
;
_computing_structure_refinement
;
SHELXTL (Sheldrick, 2008)
;
_computing_structure_solution
;
SHELXTL (Sheldrick, 2008)
;
_diffrn_ambient_temperature 296(2)
_diffrn_measured_fraction_theta_full 1.000
_diffrn_measured_fraction_theta_max 1.000
_diffrn_measurement_device_type 'Bruker APEXII CCD area-detector'
_diffrn_measurement_method 'phi and omega scans'
_diffrn_radiation_monochromator graphite
_diffrn_radiation_source 'fine-focus sealed tube'
_diffrn_radiation_type MoK\a
_diffrn_radiation_wavelength 0.71073
_diffrn_reflns_av_R_equivalents 0.0269
_diffrn_reflns_av_sigmaI/netI 0.0234
_diffrn_reflns_limit_h_max 18
_diffrn_reflns_limit_h_min -18
_diffrn_reflns_limit_k_max 16
_diffrn_reflns_limit_k_min -17
_diffrn_reflns_limit_l_max 19
_diffrn_reflns_limit_l_min -19
_diffrn_reflns_number 26119
_diffrn_reflns_theta_full 25.20
_diffrn_reflns_theta_max 25.20
_diffrn_reflns_theta_min 1.88
_exptl_absorpt_coefficient_mu 0.094
_exptl_absorpt_correction_type none
_exptl_crystal_colour red
_exptl_crystal_density_diffrn 1.289
_exptl_crystal_density_method 'not measured'
_exptl_crystal_description block
_exptl_crystal_F_000 1512
_exptl_crystal_size_max 0.23
_exptl_crystal_size_mid 0.22
_exptl_crystal_size_min 0.21
_refine_diff_density_max 0.460
_refine_diff_density_min -0.224
_refine_ls_extinction_coef 0.0028(7)
_refine_ls_extinction_expression Fc^*^=kFc[1+0.001xFc^2^\l^3^/sin(2\q)]^-1/4^
_refine_ls_extinction_method SHELXL
_refine_ls_goodness_of_fit_ref 1.097
_refine_ls_hydrogen_treatment constr
_refine_ls_matrix_type full
_refine_ls_number_parameters 511
_refine_ls_number_reflns 6583
_refine_ls_number_restraints 2
_refine_ls_restrained_S_all 1.097
_refine_ls_R_factor_all 0.0817
_refine_ls_R_factor_gt 0.0570
_refine_ls_shift/su_max 0.000
_refine_ls_shift/su_mean 0.000
_refine_ls_structure_factor_coef Fsqd
_refine_ls_weighting_details 'calc w=1/[\s^2^(Fo^2^)+(0.0857P)^2^+0.8929P] where P=(Fo^2^+2Fc^2^)/3'
_refine_ls_weighting_scheme calc
_refine_ls_wR_factor_gt 0.1617
_refine_ls_wR_factor_ref 0.1767
_reflns_number_gt 4645
_reflns_number_total 6583
_reflns_threshold_expression >2sigma(I)
_cod_data_source_file xu5834sup1.cif
_cod_data_source_block I
_cod_original_sg_symbol_H-M 'P 21/c'
_cod_database_code 2240386
_cod_database_fobs_code 2240386

loop_
_symmetry_equiv_pos_as_xyz
'x, y, z'
'-x, y+1/2, -z+1/2'
'-x, -y, -z'
'x, -y-1/2, z-1/2'

loop_
_atom_site_type_symbol
_atom_site_label
_atom_site_fract_x
_atom_site_fract_y
_atom_site_fract_z
_atom_site_U_iso_or_equiv
_atom_site_adp_type
_atom_site_calc_flag
_atom_site_refinement_flags
_atom_site_occupancy
_atom_site_symmetry_multiplicity
_atom_site_disorder_assembly
_atom_site_disorder_group
C C1 0.90771(18) 0.3566(2) 1.20540(14) 0.0768(7) Uani d . 1 1 . .
H H1A 0.9608 0.3922 1.2134 0.115 Uiso calc R 1 1 . .
H H1B 0.9203 0.2978 1.2312 0.115 Uiso calc R 1 1 . .
H H1C 0.8648 0.3877 1.2299 0.115 Uiso calc R 1 1 . .
C C2 0.85027(15) 0.26123(17) 1.08554(14) 0.0615(6) Uani d . 1 1 . .
H H2 0.8578 0.2106 1.1205 0.074 Uiso calc R 1 1 . .
C C3 0.81616(17) 0.2502(2) 1.00297(17) 0.0752(7) Uani d . 1 1 A .
H H3 0.8004 0.1918 0.9827 0.090 Uiso calc R 1 1 . .
C C4 0.80435(15) 0.3235(3) 0.94863(15) 0.0805(9) Uani d . 1 1 . .
C C5 0.83069(19) 0.4071(2) 0.98344(17) 0.0849(9) Uani d . 1 1 A .
H H5 0.8253 0.4587 0.9497 0.102 Uiso calc R 1 1 . .
C C6 0.86415(17) 0.41630(18) 1.06533(16) 0.0707(7) Uani d . 1 1 . .
H H6 0.8815 0.4739 1.0867 0.085 Uiso calc R 1 1 A .
C C7 0.7703(2) 0.3399(3) 0.8587(3) 0.0563(12) Uani d PD 0.600(6) 1 A 1
H H7 0.7737 0.3971 0.8348 0.068 Uiso calc PR 0.600(6) 1 A 1
C C8 0.7347(3) 0.2683(3) 0.8143(3) 0.0559(12) Uani d PD 0.600(6) 1 A 1
H H8 0.7331 0.2111 0.8387 0.067 Uiso calc PR 0.600(6) 1 A 1
C C7' 0.7618(4) 0.2755(5) 0.8675(4) 0.0472(15) Uani d PD 0.400(6) 1 A 2
H H7' 0.7491 0.2132 0.8646 0.057 Uiso calc PR 0.400(6) 1 A 2
C C8' 0.7444(4) 0.3302(5) 0.8016(3) 0.0445(15) Uani d PD 0.400(6) 1 A 2
H H8' 0.7598 0.3918 0.8032 0.053 Uiso calc PR 0.400(6) 1 A 2
C C9 0.69711(17) 0.2822(3) 0.72359(16) 0.0918(11) Uani d . 1 1 . .
C C10 0.66142(18) 0.2018(3) 0.69138(16) 0.0870(9) Uani d . 1 1 A .
H H10 0.6657 0.1513 0.7264 0.104 Uiso calc R 1 1 . .
C C11 0.61969(17) 0.1909(2) 0.61056(15) 0.0768(7) Uani d . 1 1 . .
H H11 0.5962 0.1341 0.5925 0.092 Uiso calc R 1 1 A .
C C12 0.61162(15) 0.26392(17) 0.55440(13) 0.0611(6) Uani d . 1 1 A .
C C13 0.64847(15) 0.34740(18) 0.58505(15) 0.0668(6) Uani d . 1 1 . .
H H13 0.6452 0.3978 0.5501 0.080 Uiso calc R 1 1 A .
C C14 0.68982(15) 0.3550(2) 0.66746(18) 0.0845(9) Uani d . 1 1 A .
H H14 0.7140 0.4113 0.6865 0.101 Uiso calc R 1 1 . .
C C15 0.55776(18) 0.32915(19) 0.41559(15) 0.0742(7) Uani d . 1 1 A .
H H15A 0.5491 0.3052 0.3596 0.089 Uiso calc R 1 1 . .
H H15B 0.6109 0.3660 0.4253 0.089 Uiso calc R 1 1 . .
C C16 0.4805(2) 0.3897(2) 0.4224(2) 0.1008(10) Uani d . 1 1 . .
H H16A 0.4272 0.3542 0.4108 0.151 Uiso calc R 1 1 . .
H H16B 0.4763 0.4389 0.3832 0.151 Uiso calc R 1 1 . .
H H16C 0.4889 0.4143 0.4775 0.151 Uiso calc R 1 1 . .
C C17 0.5069(3) 0.1801(3) 0.4512(3) 0.0483(11) Uani d P 0.600(6) 1 A 1
H H17A 0.4569 0.2018 0.4104 0.058 Uiso calc PR 0.600(6) 1 A 1
H H17B 0.4859 0.1604 0.4999 0.058 Uiso calc PR 0.600(6) 1 A 1
C C18 0.5512(4) 0.0980(4) 0.4149(4) 0.0711(16) Uani d P 0.600(6) 1 A 1
H H18A 0.5754 0.1179 0.3680 0.085 Uiso calc PR 0.600(6) 1 A 1
H H18B 0.5986 0.0729 0.4567 0.085 Uiso calc PR 0.600(6) 1 A 1
O O1 0.4828(8) 0.0285(7) 0.3885(6) 0.112(4) Uani d P 0.600(6) 1 A 1
H H1E 0.4735 0.0190 0.3297 0.167 Uiso d PR 0.600(6) 1 A 1
C C18' 0.4877(6) 0.1240(10) 0.4312(6) 0.107(4) Uani d P 0.400(6) 1 A 2
H H18C 0.4439 0.1631 0.3974 0.128 Uiso calc PR 0.400(6) 1 A 2
H H18D 0.4784 0.1216 0.4876 0.128 Uiso calc PR 0.400(6) 1 A 2
C C17' 0.5706(7) 0.1467(9) 0.4270(6) 0.089(3) Uani d P 0.400(6) 1 A 2
H H17C 0.5790 0.1506 0.3704 0.106 Uiso calc PR 0.400(6) 1 A 2
H H17D 0.6138 0.1056 0.4588 0.106 Uiso calc PR 0.400(6) 1 A 2
O O1' 0.4930(10) 0.0277(8) 0.3927(5) 0.076(4) Uani d P 0.400(6) 1 A 2
H H1'2 0.4364 0.0019 0.3696 0.114 Uiso d PR 0.400(6) 1 A 2
C C19 0.99709(15) 0.79038(18) 1.10168(12) 0.0637(6) Uani d . 1 1 . .
H H19A 1.0595 0.8004 1.1103 0.096 Uiso calc R 1 1 . .
H H19B 0.9858 0.7369 1.1317 0.096 Uiso calc R 1 1 . .
H H19C 0.9696 0.8426 1.1212 0.096 Uiso calc R 1 1 . .
C C20 0.94022(14) 0.69243(15) 0.98244(13) 0.0542(5) Uani d . 1 1 . .
H H20 0.9492 0.6424 1.0182 0.065 Uiso calc R 1 1 . .
C C21 0.90635(14) 0.67910(15) 0.90044(13) 0.0526(5) Uani d . 1 1 . .
H H21 0.8929 0.6200 0.8808 0.063 Uiso calc R 1 1 . .
C C22 0.89132(12) 0.75282(14) 0.84503(12) 0.0453(5) Uani d . 1 1 . .
C C23 0.91638(14) 0.83908(15) 0.87844(12) 0.0526(5) Uani d . 1 1 . .
H H23 0.9098 0.8901 0.8440 0.063 Uiso calc R 1 1 . .
C C24 0.95045(14) 0.84912(15) 0.96132(13) 0.0551(5) Uani d . 1 1 . .
H H24 0.9666 0.9071 0.9824 0.066 Uiso calc R 1 1 . .
C C25 0.85149(13) 0.73746(14) 0.75868(12) 0.0478(5) Uani d . 1 1 . .
H H25 0.8487 0.6776 0.7391 0.057 Uiso calc R 1 1 . .
C C26 0.81846(13) 0.80381(15) 0.70526(12) 0.0491(5) Uani d . 1 1 . .
H H26 0.8241 0.8632 0.7261 0.059 Uiso calc R 1 1 . .
C C27 0.77504(13) 0.79460(14) 0.61922(12) 0.0471(5) Uani d . 1 1 . .
C C28 0.76679(13) 0.71118(15) 0.57584(12) 0.0495(5) Uani d . 1 1 . .
H H28 0.7903 0.6584 0.6035 0.059 Uiso calc R 1 1 . .
C C29 0.72528(13) 0.70496(14) 0.49425(12) 0.0500(5) Uani d . 1 1 . .
H H29 0.7217 0.6484 0.4678 0.060 Uiso calc R 1 1 . .
C C30 0.68793(12) 0.78265(14) 0.44965(12) 0.0476(5) Uani d . 1 1 . .
C C31 0.69637(14) 0.86600(15) 0.49283(13) 0.0537(5) Uani d . 1 1 . .
H H31 0.6733 0.9191 0.4655 0.064 Uiso calc R 1 1 . .
C C32 0.73814(14) 0.87069(15) 0.57474(13) 0.0531(5) Uani d . 1 1 . .
H H32 0.7418 0.9271 0.6015 0.064 Uiso calc R 1 1 . .
C C33 0.59927(15) 0.85546(17) 0.32473(14) 0.0644(6) Uani d . 1 1 . .
H H33A 0.5737 0.8915 0.3633 0.077 Uiso calc R 1 1 . .
H H33B 0.5515 0.8341 0.2813 0.077 Uiso calc R 1 1 . .
C C34 0.65901(19) 0.9161(2) 0.28658(17) 0.0828(8) Uani d . 1 1 . .
H H34A 0.7080 0.9353 0.3287 0.124 Uiso calc R 1 1 . .
H H34B 0.6268 0.9690 0.2624 0.124 Uiso calc R 1 1 . .
H H34C 0.6802 0.8827 0.2444 0.124 Uiso calc R 1 1 . .
C C35 0.64478(14) 0.69331(16) 0.32029(13) 0.0564(5) Uani d . 1 1 . .
H H35A 0.7005 0.6621 0.3392 0.068 Uiso calc R 1 1 . .
H H35B 0.6407 0.7096 0.2625 0.068 Uiso calc R 1 1 . .
C C36 0.57032(16) 0.62827(18) 0.32676(15) 0.0687(7) Uani d . 1 1 . .
H H36A 0.5748 0.6106 0.3842 0.082 Uiso calc R 1 1 . .
H H36B 0.5144 0.6592 0.3083 0.082 Uiso calc R 1 1 . .
N N1 0.87290(11) 0.34430(13) 1.11629(10) 0.0523(4) Uani d . 1 1 A .
N N2 0.56995(16) 0.25335(15) 0.47325(12) 0.0787(7) Uani d . 1 1 . .
N N3 0.96098(11) 0.77709(12) 1.01264(10) 0.0490(4) Uani d . 1 1 . .
N N4 0.64398(12) 0.77638(13) 0.36832(10) 0.0572(5) Uani d . 1 1 . .
O O2 0.57310(12) 0.54893(12) 0.27801(11) 0.0821(6) Uani d . 1 1 . .
H H2C 0.6205 0.5104 0.3050 0.123 Uiso d R 1 1 . .
N N5 0.93868(15) 0.44156(15) 0.78940(13) 0.0682(6) Uani d . 1 1 . .
N N6 0.78332(16) 0.02985(13) 0.87218(15) 0.0672(6) Uani d . 1 1 . .
O O8 0.85952(15) 0.05457(16) 0.89505(17) 0.1168(8) Uani d . 1 1 . .
O O4 0.94309(18) 0.37594(17) 0.74487(15) 0.1177(8) Uani d . 1 1 . .
O O7 0.73564(19) 0.02154(17) 0.92070(18) 0.1231(9) Uani d . 1 1 . .
O O5 0.9769(2) 0.44806(18) 0.86029(15) 0.1382(11) Uani d . 1 1 . .
O O3 0.88408(18) 0.50073(15) 0.76188(17) 0.1210(8) Uani d . 1 1 . .
O O6 0.75723(19) 0.01095(17) 0.79874(15) 0.1199(8) Uani d . 1 1 . .
O O9 0.8905(2) 0.5013(2) 0.58187(15) 0.1366(10) Uani d . 1 1 . .
H H9B 0.8821 0.4800 0.6325 0.205 Uiso d R 1 1 . .
H H9D 0.8405 0.4921 0.5391 0.205 Uiso d R 1 1 . .

loop_
_atom_site_aniso_label
_atom_site_aniso_U_11
_atom_site_aniso_U_22
_atom_site_aniso_U_33
_atom_site_aniso_U_12
_atom_site_aniso_U_13
_atom_site_aniso_U_23
C1 0.0786(16) 0.106(2) 0.0413(12) -0.0050(15) 0.0022(11) -0.0084(13)
C2 0.0641(14) 0.0629(15) 0.0585(14) -0.0034(11) 0.0151(11) 0.0002(11)
C3 0.0646(15) 0.0921(19) 0.0691(17) -0.0109(14) 0.0140(12) -0.0327(15)
C4 0.0485(13) 0.150(3) 0.0414(13) 0.0201(16) 0.0046(10) -0.0071(16)
C5 0.0829(18) 0.109(2) 0.0580(16) 0.0209(17) 0.0048(13) 0.0295(16)
C6 0.0754(16) 0.0599(15) 0.0729(16) 0.0041(12) 0.0062(12) 0.0064(12)
C7 0.061(2) 0.054(3) 0.052(3) 0.0050(19) 0.008(2) 0.004(2)
C8 0.055(2) 0.056(3) 0.056(3) 0.0024(19) 0.010(2) 0.002(2)
C7' 0.054(3) 0.045(4) 0.039(4) 0.000(3) 0.000(3) -0.004(3)
C8' 0.049(3) 0.047(4) 0.035(4) 0.001(3) 0.003(2) -0.005(3)
C9 0.0524(15) 0.173(3) 0.0453(14) 0.0224(18) -0.0006(11) -0.0187(19)
C10 0.0720(17) 0.135(3) 0.0489(14) 0.0127(17) 0.0000(12) 0.0131(16)
C11 0.0777(16) 0.0890(19) 0.0570(14) -0.0100(14) -0.0019(12) 0.0097(13)
C12 0.0575(13) 0.0739(16) 0.0470(12) -0.0100(11) -0.0012(10) -0.0030(11)
C13 0.0566(13) 0.0791(17) 0.0615(14) -0.0049(12) 0.0046(11) -0.0168(12)
C14 0.0482(13) 0.123(3) 0.0783(19) -0.0032(14) 0.0047(12) -0.0551(19)
C15 0.0845(18) 0.0842(18) 0.0494(13) -0.0191(15) 0.0035(12) 0.0058(12)
C16 0.093(2) 0.117(3) 0.087(2) 0.0015(19) 0.0076(17) 0.0161(19)
C17 0.048(2) 0.047(2) 0.046(2) -0.0116(17) 0.0010(16) -0.0128(17)
C18 0.072(4) 0.056(3) 0.083(3) -0.009(3) 0.011(3) -0.030(3)
O1 0.132(6) 0.071(6) 0.125(6) -0.039(5) 0.010(5) -0.026(4)
C18' 0.076(6) 0.173(13) 0.074(6) 0.018(8) 0.019(5) 0.027(7)
C17' 0.084(6) 0.125(9) 0.060(5) 0.014(6) 0.024(4) 0.001(5)
O1' 0.135(9) 0.053(7) 0.027(3) 0.006(6) -0.011(4) -0.003(3)
C19 0.0610(13) 0.0891(17) 0.0378(11) -0.0066(12) 0.0027(9) -0.0020(11)
C20 0.0587(12) 0.0544(13) 0.0489(12) 0.0007(10) 0.0097(10) 0.0067(10)
C21 0.0598(12) 0.0481(12) 0.0493(12) -0.0021(9) 0.0094(9) -0.0014(9)
C22 0.0443(10) 0.0515(12) 0.0421(10) 0.0020(8) 0.0135(8) -0.0019(9)
C23 0.0647(13) 0.0490(12) 0.0444(11) -0.0019(10) 0.0119(9) 0.0017(9)
C24 0.0644(13) 0.0525(13) 0.0478(12) -0.0047(10) 0.0104(10) -0.0048(10)
C25 0.0517(11) 0.0515(12) 0.0409(11) -0.0009(9) 0.0116(8) -0.0063(9)
C26 0.0522(11) 0.0527(12) 0.0432(11) -0.0019(9) 0.0116(9) -0.0063(9)
C27 0.0452(10) 0.0548(12) 0.0413(10) -0.0006(9) 0.0089(8) -0.0029(9)
C28 0.0493(11) 0.0518(12) 0.0458(11) 0.0028(9) 0.0063(9) 0.0012(9)
C29 0.0514(11) 0.0491(12) 0.0478(11) -0.0025(9) 0.0062(9) -0.0058(9)
C30 0.0439(10) 0.0539(12) 0.0440(11) -0.0029(9) 0.0067(8) -0.0008(9)
C31 0.0589(12) 0.0506(12) 0.0493(12) 0.0049(10) 0.0058(9) 0.0040(9)
C32 0.0595(12) 0.0491(12) 0.0498(12) 0.0011(10) 0.0095(9) -0.0051(9)
C33 0.0611(13) 0.0721(16) 0.0528(13) 0.0033(11) -0.0051(10) 0.0043(11)
C34 0.0906(19) 0.0825(19) 0.0718(17) -0.0043(15) 0.0082(14) 0.0177(14)
C35 0.0587(13) 0.0676(14) 0.0415(11) -0.0068(10) 0.0072(9) -0.0032(10)
C36 0.0617(14) 0.0813(17) 0.0605(14) -0.0140(12) 0.0068(11) -0.0096(12)
N1 0.0501(10) 0.0636(12) 0.0421(9) 0.0016(8) 0.0067(7) -0.0010(8)
N2 0.1049(16) 0.0694(13) 0.0487(11) -0.0279(12) -0.0153(10) 0.0027(10)
N3 0.0475(9) 0.0600(11) 0.0391(9) -0.0025(8) 0.0074(7) -0.0001(8)
N4 0.0635(11) 0.0592(11) 0.0439(10) -0.0003(9) -0.0003(8) -0.0005(8)
O2 0.0864(12) 0.0730(12) 0.0745(11) -0.0102(9) -0.0126(9) -0.0143(9)
N5 0.0845(14) 0.0557(13) 0.0615(13) -0.0127(11) 0.0085(11) 0.0031(10)
N6 0.0795(15) 0.0393(10) 0.0782(15) 0.0004(10) 0.0051(12) -0.0024(10)
O8 0.0925(16) 0.0859(15) 0.162(2) -0.0189(12) 0.0020(15) -0.0141(15)
O4 0.160(2) 0.0937(17) 0.1067(17) 0.0182(15) 0.0434(16) -0.0263(14)
O7 0.130(2) 0.1003(18) 0.157(2) -0.0055(15) 0.0733(19) -0.0217(16)
O5 0.187(3) 0.1163(19) 0.0826(15) -0.0502(18) -0.0385(16) 0.0145(13)
O3 0.135(2) 0.0740(14) 0.144(2) 0.0231(14) 0.0054(16) 0.0058(14)
O6 0.165(2) 0.0971(17) 0.0860(16) -0.0138(15) -0.0022(15) 0.0021(13)
O9 0.161(2) 0.142(2) 0.0993(17) -0.0210(19) 0.0081(16) 0.0324(16)

loop_
_atom_type_symbol
_atom_type_description
_atom_type_scat_dispersion_real
_atom_type_scat_dispersion_imag
_atom_type_scat_source
C C 0.0033 0.0016 'International Tables Vol C Tables 4.2.6.8 and 6.1.1.4'
H H 0.0000 0.0000 'International Tables Vol C Tables 4.2.6.8 and 6.1.1.4'
N N 0.0061 0.0033 'International Tables Vol C Tables 4.2.6.8 and 6.1.1.4'
O O 0.0106 0.0060 'International Tables Vol C Tables 4.2.6.8 and 6.1.1.4'

loop_
_geom_angle_atom_site_label_1
_geom_angle_atom_site_label_2
_geom_angle_atom_site_label_3
_geom_angle
N1 C1 H1A 109.5
N1 C1 H1B 109.5
H1A C1 H1B 109.5
N1 C1 H1C 109.5
H1A C1 H1C 109.5
H1B C1 H1C 109.5
N1 C2 C3 120.3(2)
N1 C2 H2 119.9
C3 C2 H2 119.9
C2 C3 C4 121.8(3)
C2 C3 H3 119.1
C4 C3 H3 119.1
C5 C4 C3 115.4(2)
C5 C4 C7 106.6(3)
C3 C4 C7 138.0(3)
C5 C4 C7' 143.8(3)
C3 C4 C7' 100.8(3)
C7 C4 C7' 37.2(2)
C6 C5 C4 121.7(3)
C6 C5 H5 119.2
C4 C5 H5 119.2
N1 C6 C5 121.3(3)
N1 C6 H6 119.3
C5 C6 H6 119.3
C8 C7 C4 116.3(6)
C8 C7 H7 121.8
C4 C7 H7 121.8
C7 C8 C9 118.2(6)
C7 C8 H8 120.9
C9 C8 H8 120.9
C8' C7' C4 114.6(7)
C8' C7' H7' 122.7
C4 C7' H7' 122.7
C7' C8' C9 113.4(7)
C7' C8' H8' 123.3
C9 C8' H8' 123.3
C10 C9 C14 115.3(2)
C10 C9 C8 108.3(3)
C14 C9 C8 136.3(4)
C10 C9 C8' 144.9(4)
C14 C9 C8' 99.7(4)
C8 C9 C8' 36.6(2)
C9 C10 C11 123.7(3)
C9 C10 H10 118.2
C11 C10 H10 118.2
C10 C11 C12 121.1(3)
C10 C11 H11 119.5
C12 C11 H11 119.5
N2 C12 C13 121.9(2)
N2 C12 C11 121.3(2)
C13 C12 C11 116.8(2)
C14 C13 C12 119.9(3)
C14 C13 H13 120.0
C12 C13 H13 120.0
C13 C14 C9 123.2(3)
C13 C14 H14 118.4
C9 C14 H14 118.4
N2 C15 C16 113.4(2)
N2 C15 H15A 108.9
C16 C15 H15A 108.9
N2 C15 H15B 108.9
C16 C15 H15B 108.9
H15A C15 H15B 107.7
C15 C16 H16A 109.5
C15 C16 H16B 109.5
H16A C16 H16B 109.5
C15 C16 H16C 109.5
H16A C16 H16C 109.5
H16B C16 H16C 109.5
N2 C17 C18 109.7(4)
N2 C17 H17A 109.7
C18 C17 H17A 109.7
N2 C17 H17B 109.7
C18 C17 H17B 109.7
H17A C17 H17B 108.2
O1 C18 C17 107.2(7)
O1 C18 H18A 110.3
C17 C18 H18A 110.3
O1 C18 H18B 110.3
C17 C18 H18B 110.3
H18A C18 H18B 108.5
C18 O1 H1E 110.4
C18 O1 H1'2 164.5
H1E O1 H1'2 67.0
C17' C18' O1' 94.0(12)
C17' C18' H18C 112.9
O1' C18' H18C 112.9
C17' C18' H18D 112.9
O1' C18' H18D 112.9
H18C C18' H18D 110.3
C18' C17' N2 96.2(10)
C18' C17' H17C 112.5
N2 C17' H17C 112.5
C18' C17' H17D 112.5
N2 C17' H17D 112.5
H17C C17' H17D 110.0
C18' O1' H1E 119.6
C18' O1' H1'2 113.4
H1E O1' H1'2 59.7
N3 C19 H19A 109.5
N3 C19 H19B 109.5
H19A C19 H19B 109.5
N3 C19 H19C 109.5
H19A C19 H19C 109.5
H19B C19 H19C 109.5
N3 C20 C21 120.86(19)
N3 C20 H20 119.6
C21 C20 H20 119.6
C20 C21 C22 121.1(2)
C20 C21 H21 119.4
C22 C21 H21 119.4
C23 C22 C21 116.14(18)
C23 C22 C25 123.71(18)
C21 C22 C25 120.15(19)
C24 C23 C22 120.6(2)
C24 C23 H23 119.7
C22 C23 H23 119.7
N3 C24 C23 121.2(2)
N3 C24 H24 119.4
C23 C24 H24 119.4
C26 C25 C22 124.25(19)
C26 C25 H25 117.9
C22 C25 H25 117.9
C25 C26 C27 128.0(2)
C25 C26 H26 116.0
C27 C26 H26 116.0
C32 C27 C28 116.16(17)
C32 C27 C26 120.12(19)
C28 C27 C26 123.72(19)
C29 C28 C27 122.16(19)
C29 C28 H28 118.9
C27 C28 H28 118.9
C28 C29 C30 121.24(19)
C28 C29 H29 119.4
C30 C29 H29 119.4
N4 C30 C31 121.85(18)
N4 C30 C29 121.51(18)
C31 C30 C29 116.63(17)
C32 C31 C30 121.19(19)
C32 C31 H31 119.4
C30 C31 H31 119.4
C31 C32 C27 122.6(2)
C31 C32 H32 118.7
C27 C32 H32 118.7
N4 C33 C34 113.5(2)
N4 C33 H33A 108.9
C34 C33 H33A 108.9
N4 C33 H33B 108.9
C34 C33 H33B 108.9
H33A C33 H33B 107.7
C33 C34 H34A 109.5
C33 C34 H34B 109.5
H34A C34 H34B 109.5
C33 C34 H34C 109.5
H34A C34 H34C 109.5
H34B C34 H34C 109.5
N4 C35 C36 113.20(19)
N4 C35 H35A 108.9
C36 C35 H35A 108.9
N4 C35 H35B 108.9
C36 C35 H35B 108.9
H35A C35 H35B 107.8
O2 C36 C35 111.1(2)
O2 C36 H36A 109.4
C35 C36 H36A 109.4
O2 C36 H36B 109.4
C35 C36 H36B 109.4
H36A C36 H36B 108.0
C2 N1 C6 119.5(2)
C2 N1 C1 120.3(2)
C6 N1 C1 120.2(2)
C12 N2 C15 121.8(2)
C12 N2 C17 119.3(2)
C15 N2 C17 114.3(2)
C12 N2 C17' 119.1(4)
C15 N2 C17' 114.2(3)
C17 N2 C17' 44.7(4)
C24 N3 C20 119.93(17)
C24 N3 C19 119.88(19)
C20 N3 C19 120.17(18)
C30 N4 C35 121.94(17)
C30 N4 C33 121.17(18)
C35 N4 C33 116.75(17)
C36 O2 H2C 109.0
O5 N5 O4 124.8(3)
O5 N5 O3 118.0(3)
O4 N5 O3 116.8(2)
O7 N6 O8 121.0(3)
O7 N6 O6 120.7(3)
O8 N6 O6 118.3(3)
H9B O9 H9D 112.3

loop_
_geom_bond_atom_site_label_1
_geom_bond_atom_site_label_2
_geom_bond_distance
C1 N1 1.468(3)
C1 H1A 0.9600
C1 H1B 0.9600
C1 H1C 0.9600
C2 N1 1.334(3)
C2 C3 1.364(3)
C2 H2 0.9300
C3 C4 1.383(4)
C3 H3 0.9300
C4 C5 1.376(4)
C4 C7 1.488(6)
C4 C7' 1.533(8)
C5 C6 1.349(4)
C5 H5 0.9300
C6 N1 1.335(3)
C6 H6 0.9300
C7 C8 1.330(2)
C7 H7 0.9300
C8 C9 1.502(6)
C8 H8 0.9300
C7' C8' 1.331(2)
C7' H7' 0.9300
C8' C9 1.514(7)
C8' H8' 0.9300
C9 C10 1.360(5)
C9 C14 1.398(5)
C10 C11 1.365(4)
C10 H10 0.9300
C11 C12 1.400(3)
C11 H11 0.9300
C12 N2 1.369(3)
C12 C13 1.396(3)
C13 C14 1.382(4)
C13 H13 0.9300
C14 H14 0.9300
C15 N2 1.446(3)
C15 C16 1.511(4)
C15 H15A 0.9700
C15 H15B 0.9700
C16 H16A 0.9600
C16 H16B 0.9600
C16 H16C 0.9600
C17 N2 1.444(4)
C17 C18 1.562(8)
C17 H17A 0.9700
C17 H17B 0.9700
C18 O1 1.468(11)
C18 H18A 0.9700
C18 H18B 0.9700
O1 H1E 0.9600
O1 H1'2 0.8213
C18' C17' 1.343(15)
C18' O1' 1.552(19)
C18' H18C 0.9700
C18' H18D 0.9700
C17' N2 1.735(13)
C17' H17C 0.9700
C17' H17D 0.9700
O1' H1E 1.0274
O1' H1'2 0.9600
C19 N3 1.472(3)
C19 H19A 0.9600
C19 H19B 0.9600
C19 H19C 0.9600
C20 N3 1.347(3)
C20 C21 1.359(3)
C20 H20 0.9300
C21 C22 1.400(3)
C21 H21 0.9300
C22 C23 1.397(3)
C22 C25 1.448(3)
C23 C24 1.367(3)
C23 H23 0.9300
C24 N3 1.338(3)
C24 H24 0.9300
C25 C26 1.338(3)
C25 H25 0.9300
C26 C27 1.446(3)
C26 H26 0.9300
C27 C32 1.388(3)
C27 C28 1.405(3)
C28 C29 1.369(3)
C28 H28 0.9300
C29 C30 1.410(3)
C29 H29 0.9300
C30 N4 1.376(2)
C30 C31 1.402(3)
C31 C32 1.374(3)
C31 H31 0.9300
C32 H32 0.9300
C33 N4 1.458(3)
C33 C34 1.509(3)
C33 H33A 0.9700
C33 H33B 0.9700
C34 H34A 0.9600
C34 H34B 0.9600
C34 H34C 0.9600
C35 N4 1.450(3)
C35 C36 1.516(3)
C35 H35A 0.9700
C35 H35B 0.9700
C36 O2 1.415(3)
C36 H36A 0.9700
C36 H36B 0.9700
O2 H2C 0.9600
N5 O5 1.200(3)
N5 O4 1.217(3)
N5 O3 1.230(3)
N6 O7 1.201(3)
N6 O8 1.219(3)
N6 O6 1.226(3)
O9 H9B 0.9240
O9 H9D 0.9446

loop_
_geom_hbond_atom_site_label_D
_geom_hbond_atom_site_label_H
_geom_hbond_atom_site_label_A
_geom_hbond_site_symmetry_A
_geom_hbond_distance_DH
_geom_hbond_distance_HA
_geom_hbond_distance_DA
_geom_hbond_angle_DHA
O1 H1E O2 2_645 0.96 1.83 2.719(10) 153
O2 H2C O6 4_565 0.96 2.17 2.939(4) 137
O2 H2C O7 4_565 0.96 2.38 3.242(3) 150
O9 H9B O3 . 0.92 2.15 2.988(4) 151
O9 H9B O4 . 0.92 2.43 3.214(4) 142
O9 H9D O7 4_565 0.94 2.28 3.212(4) 170
C1 H1B O4 4_566 0.96 2.56 3.480(4) 159
C2 H2 O4 4_566 0.93 2.54 3.380(3) 151
C6 H6 O5 3_767 0.93 2.47 3.204(4) 136
C15 H15B O7 4_565 0.97 2.55 3.504(4) 168
C19 H19A O8 3_767 0.96 2.48 3.166(3) 129
C20 H20 O5 3_767 0.93 2.47 3.348(3) 156
C24 H24 O9 4_576 0.93 2.58 3.215(4) 126
C33 H33A O1 1_565 0.97 2.53 3.400(10) 149
